data_7133544
loop_
_publ_author_name
'Adachi, Yohei'
'Hattori, Yuto'
'Mikie, Tsubasa'
'Osaka, Itaru'
'Ohshita, Joji'

_publ_section_title
;
 Twisted diphenoquinones fused with thiophene rings: thiophene analogs of
 bianthrone.
;
_journal_issue 75
_journal_name_full 'Chemical communications (Cambridge, England)'
_journal_page_first 10410
_journal_page_last 10413
_journal_paper_doi 10.1039/d4cc02943g
_journal_volume 60
_journal_year 2024
_chemical_formula_moiety 'C36 H40 O2 S4'
_chemical_formula_sum 'C36 H40 O2 S4'
_chemical_formula_weight 632.92
_chemical_name_common dDTCO-Bu
_chemical_name_systematic dDTCO-Bu
_space_group_crystal_system triclinic
_space_group_IT_number 2
_space_group_name_Hall '-P 1'
_space_group_name_H-M_alt 'P -1'
_atom_sites_solution_hydrogens geom
_atom_sites_solution_primary dual
_audit_creation_date 2024-03-25
_audit_creation_method
;
Olex2 1.3-ac4
(compiled 2020.11.27 svn.r5f609507 for Rigaku Oxford Diffraction, GUI svn.r6214)
;
_audit_update_record
;
2024-06-18 deposited with the CCDC.	2024-08-22 downloaded from the CCDC.
;
_cell_angle_alpha 80.602(6)
_cell_angle_beta 85.926(6)
_cell_angle_gamma 88.569(4)
_cell_formula_units_Z 4
_cell_length_a 12.6446(8)
_cell_length_b 15.9134(7)
_cell_length_c 16.2007(16)
_cell_measurement_reflns_used 4835
_cell_measurement_temperature 100.00(10)
_cell_measurement_theta_max 28.0860
_cell_measurement_theta_min 2.3710
_cell_volume 3207.7(4)
_computing_cell_refinement 'CrysAlisPro 1.171.42.27a (Rigaku OD, 2021)'
_computing_data_collection 'CrysAlisPro 1.171.42.27a (Rigaku OD, 2021)'
_computing_data_reduction 'CrysAlisPro 1.171.42.27a (Rigaku OD, 2021)'
_computing_molecular_graphics 'Olex2 1.3-ac4 (Dolomanov et al., 2009)'
_computing_publication_material 'Olex2 1.3-ac4 (Dolomanov et al., 2009)'
_computing_structure_refinement 'SHELXL 2018/3 (Sheldrick, 2015)'
_computing_structure_solution 'SHELXT 2018/2 (Sheldrick, 2018)'
_diffrn_ambient_environment N~2~
_diffrn_ambient_temperature 100.00(10)
_diffrn_detector 'Hybrid Pixel Array Detector'
_diffrn_detector_area_resol_mean 10.0000
_diffrn_detector_type HyPix
_diffrn_measured_fraction_theta_full 0.994
_diffrn_measured_fraction_theta_max 0.960
_diffrn_measurement_details
;
List of Runs (angles in degrees, time in seconds):

  # Type    Start    End  Width  t~exp~   \w     \q     \k     \f   Frames
#--------------------------------------------------------------------------
  1  \w      1.00  68.00   0.50   41.00    --    1.66  38.00 -90.00  134
  2  \w     -2.00  68.00   0.50   41.00    --    1.66  38.00 150.00  140
  3  \w     -4.00  68.00   0.50   41.00    --    1.66  38.00  30.00  144
;
_diffrn_measurement_device 'four-circle diffractometer'
_diffrn_measurement_device_type 'XtaLAB Synergy R, DW system, HyPix'
_diffrn_measurement_method '\w scans'
_diffrn_orient_matrix_type 'CrysAlisPro convention (1999,Acta A55,543-557)'
_diffrn_orient_matrix_UB_11 0.0493128000
_diffrn_orient_matrix_UB_12 -0.0222273000
_diffrn_orient_matrix_UB_13 -0.0003803000
_diffrn_orient_matrix_UB_21 0.0053663000
_diffrn_orient_matrix_UB_22 0.0103342000
_diffrn_orient_matrix_UB_23 -0.0443577000
_diffrn_orient_matrix_UB_31 0.0265070000
_diffrn_orient_matrix_UB_32 0.0379559000
_diffrn_orient_matrix_UB_33 0.0032790000
_diffrn_radiation_monochromator mirror
_diffrn_radiation_probe x-ray
_diffrn_radiation_type 'Mo K\a'
_diffrn_radiation_wavelength 0.71073
_diffrn_reflns_av_R_equivalents 0.0801
_diffrn_reflns_av_unetI/netI 0.1260
_diffrn_reflns_Laue_measured_fraction_full 0.994
_diffrn_reflns_Laue_measured_fraction_max 0.960
_diffrn_reflns_limit_h_max 16
_diffrn_reflns_limit_h_min -15
_diffrn_reflns_limit_k_max 20
_diffrn_reflns_limit_k_min -20
_diffrn_reflns_limit_l_max 20
_diffrn_reflns_limit_l_min -19
_diffrn_reflns_number 24006
_diffrn_reflns_point_group_measured_fraction_full 0.994
_diffrn_reflns_point_group_measured_fraction_max 0.960
_diffrn_reflns_theta_full 25.242
_diffrn_reflns_theta_max 27.103
_diffrn_reflns_theta_min 2.392
_diffrn_source 'Rotating-anode X-ray tube'
_diffrn_source_type 'Rigaku (Mo) X-ray Source'
_exptl_absorpt_coefficient_mu 0.328
_exptl_absorpt_correction_T_max 1.00000
_exptl_absorpt_correction_T_min 0.78388
_exptl_absorpt_correction_type multi-scan
_exptl_absorpt_process_details
;
CrysAlisPro 1.171.42.27a (Rigaku Oxford Diffraction, 2021)
Empirical absorption correction using spherical harmonics,
implemented in SCALE3 ABSPACK scaling algorithm.
;
_exptl_crystal_colour 'dark green'
_exptl_crystal_colour_modifier dark
_exptl_crystal_colour_primary green
_exptl_crystal_density_diffrn 1.311
_exptl_crystal_description plate
_exptl_crystal_F_000 1344
_exptl_crystal_recrystallization_method 'Re-crystallisation from solvent'
_exptl_crystal_size_max 0.31
_exptl_crystal_size_mid 0.143
_exptl_crystal_size_min 0.033
_refine_diff_density_max 0.581
_refine_diff_density_min -0.464
_refine_diff_density_rms 0.085
_refine_ls_extinction_method none
_refine_ls_goodness_of_fit_ref 0.973
_refine_ls_hydrogen_treatment constr
_refine_ls_matrix_type full
_refine_ls_number_parameters 765
_refine_ls_number_reflns 13603
_refine_ls_number_restraints 0
_refine_ls_restrained_S_all 0.973
_refine_ls_R_factor_all 0.1205
_refine_ls_R_factor_gt 0.0590
_refine_ls_shift/su_max 0.000
_refine_ls_shift/su_mean 0.000
_refine_ls_structure_factor_coef Fsqd
_refine_ls_weighting_details 'w=1/[\s^2^(Fo^2^)+(0.0596P)^2^] where P=(Fo^2^+2Fc^2^)/3'
_refine_ls_weighting_scheme calc
_refine_ls_wR_factor_gt 0.1222
_refine_ls_wR_factor_ref 0.1448
_reflns_Friedel_coverage 0.000
_reflns_number_gt 8176
_reflns_number_total 13603
_reflns_threshold_expression 'I > 2\s(I)'
_cod_data_source_file d4cc02943g3.cif
_cod_data_source_block exp_3780
_cod_depositor_comments 'Adding full bibliography for 7133542--7133544.cif.'
_cod_database_code 7133544
_shelx_shelxl_version_number 2018/3
_chemical_oxdiff_formula C36H40O2S4
_shelx_space_group_comment
;
The symmetry employed for this shelxl refinement is uniquely defined
by the following loop, which should always be used as a source of
symmetry information in preference to the above space-group names.
They are only intended as comments.
;
_shelx_estimated_absorpt_t_max 0.990
_shelx_estimated_absorpt_t_min 0.905
_reflns_odcompleteness_completeness 95.95
_reflns_odcompleteness_iscentric 1
_reflns_odcompleteness_theta 27.04
_olex2_refinement_description
;
1. Fixed Uiso
 At 1.2 times of:
  All C(H) groups, All C(H,H) groups
 At 1.5 times of:
  All C(H,H,H) groups
2.a Secondary CH2 refined with riding coordinates:
 C2(H2A,H2B), C3(H3A,H3B), C4(H4A,H4B), C15(H15A,H15B), C16(H16A,H16B),
 C17(H17A,H17B), C20(H20A,H20B), C21(H21A,H21B), C22(H22A,H22B), C33(H33A,H33B),
  C34(H34A,H34B), C35(H35A,H35B), C38(H38A,H38B), C39(H39A,H39B), C40(H40A,
 H40B), C51(H51A,H51B), C52(H52A,H52B), C53(H53A,H53B), C56(H56A,H56B),
 C57(H57A,H57B), C58(H58A,H58B), C69(H69A,H69B), C70(H70A,H70B), C71(H71A,H71B)
2.b Aromatic/amide H refined with riding coordinates:
 C6(H6), C13(H13), C24(H24), C31(H31), C42(H42), C49(H49), C60(H60), C67(H67)
2.c Idealised Me refined as rotating group:
 C1(H1A,H1B,H1C), C18(H18A,H18B,H18C), C19(H19A,H19B,H19C), C36(H36A,H36B,
 H36C), C37(H37A,H37B,H37C), C54(H54A,H54B,H54C), C55(H55A,H55B,H55C), C72(H72A,
 H72B,H72C)
;
_olex2_submission_special_instructions 'No special instructions were received'
_oxdiff_exptl_absorpt_empirical_details
;
Empirical correction (ABSPACK) includes:
- Absorption correction using spherical harmonics
- Frame scaling
;
_oxdiff_exptl_absorpt_empirical_full_max 1.615
_oxdiff_exptl_absorpt_empirical_full_min 0.727

loop_
_space_group_symop_operation_xyz
'x, y, z'
'-x, -y, -z'

loop_
_atom_site_label
_atom_site_type_symbol
_atom_site_fract_x
_atom_site_fract_y
_atom_site_fract_z
_atom_site_U_iso_or_equiv
_atom_site_adp_type
_atom_site_occupancy
_atom_site_site_symmetry_order
_atom_site_calc_flag
_atom_site_refinement_flags_posn
_atom_site_refinement_flags_adp
_atom_site_refinement_flags_occupancy
_atom_site_disorder_assembly
_atom_site_disorder_group
S1 S 0.26434(7) 0.61315(5) 0.90768(6) 0.0191(2) Uani 1 1 d . . . . .
S2 S 0.15159(7) 0.86457(5) 0.65104(6) 0.0198(2) Uani 1 1 d . . . . .
S3 S -0.03383(7) 0.32897(5) 0.69786(6) 0.0198(2) Uani 1 1 d . . . . .
S4 S 0.20170(7) 0.48435(5) 0.41482(6) 0.0190(2) Uani 1 1 d . . . . .
S5 S 0.14116(7) 0.11247(5) 0.90904(6) 0.0192(2) Uani 1 1 d . . . . .
S6 S 0.32346(7) 0.36732(5) 0.66929(6) 0.0178(2) Uani 1 1 d . . . . .
S7 S 0.48503(7) -0.16565(5) 0.65760(6) 0.0185(2) Uani 1 1 d . . . . .
S8 S 0.28835(7) 0.03418(5) 0.39814(6) 0.0197(2) Uani 1 1 d . . . . .
O1 O 0.2369(2) 0.79855(15) 0.82324(17) 0.0260(6) Uani 1 1 d . . . . .
O2 O 0.0832(2) 0.33460(15) 0.52117(17) 0.0245(6) Uani 1 1 d . . . . .
O3 O 0.1904(2) 0.29873(14) 0.83526(16) 0.0220(6) Uani 1 1 d . . . . .
O4 O 0.4145(2) -0.12485(15) 0.47688(16) 0.0243(6) Uani 1 1 d . . . . .
C1 C 0.5784(3) 0.4001(3) 0.8871(3) 0.0349(10) Uani 1 1 d . . . . .
H1A H 0.612483 0.381177 0.836949 0.052 Uiso 1 1 calc R U . . .
H1B H 0.599366 0.361735 0.937197 0.052 Uiso 1 1 calc R U . . .
H1C H 0.600690 0.458112 0.889555 0.052 Uiso 1 1 calc R U . . .
C2 C 0.4586(3) 0.3987(2) 0.8836(2) 0.0213(8) Uani 1 1 d . . . . .
H2A H 0.438033 0.436702 0.832392 0.026 Uiso 1 1 calc R U . . .
H2B H 0.436737 0.340257 0.879861 0.026 Uiso 1 1 calc R U . . .
C3 C 0.4003(3) 0.4272(2) 0.9599(2) 0.0220(8) Uani 1 1 d . . . . .
H3A H 0.428384 0.482966 0.966951 0.026 Uiso 1 1 calc R U . . .
H3B H 0.415655 0.385755 1.010276 0.026 Uiso 1 1 calc R U . . .
C4 C 0.2802(3) 0.4357(2) 0.9550(2) 0.0209(8) Uani 1 1 d . . . . .
H4A H 0.252991 0.382385 0.940775 0.025 Uiso 1 1 calc R U . . .
H4B H 0.247416 0.442764 1.010824 0.025 Uiso 1 1 calc R U . . .
C5 C 0.2470(3) 0.5091(2) 0.8915(2) 0.0160(7) Uani 1 1 d . . . . .
C6 C 0.2047(3) 0.5072(2) 0.8170(2) 0.0157(7) Uani 1 1 d . . . . .
H6 H 0.191951 0.455798 0.796911 0.019 Uiso 1 1 calc R U . . .
C7 C 0.1811(3) 0.5896(2) 0.7714(2) 0.0154(7) Uani 1 1 d . . . . .
C8 C 0.2121(3) 0.6529(2) 0.8146(2) 0.0168(7) Uani 1 1 d . . . . .
C9 C 0.2104(3) 0.7437(2) 0.7829(2) 0.0193(8) Uani 1 1 d . . . . .
C10 C 0.1749(3) 0.7623(2) 0.6994(2) 0.0177(8) Uani 1 1 d . . . . .
C11 C 0.1462(3) 0.7019(2) 0.6510(2) 0.0154(7) Uani 1 1 d . . . . .
C12 C 0.1493(3) 0.6113(2) 0.6857(2) 0.0165(7) Uani 1 1 d . . . . .
C13 C 0.1029(3) 0.7426(2) 0.5759(2) 0.0163(7) Uani 1 1 d . . . . .
H13 H 0.076940 0.712022 0.536059 0.020 Uiso 1 1 calc R U . . .
C14 C 0.1018(3) 0.8296(2) 0.5660(2) 0.0176(8) Uani 1 1 d . . . . .
C15 C 0.0601(3) 0.8939(2) 0.4979(2) 0.0192(8) Uani 1 1 d . . . . .
H15A H 0.094566 0.948993 0.498332 0.023 Uiso 1 1 calc R U . . .
H15B H -0.016834 0.901938 0.510742 0.023 Uiso 1 1 calc R U . . .
C16 C 0.0764(3) 0.8720(2) 0.4109(2) 0.0253(9) Uani 1 1 d . . . . .
H16A H 0.043649 0.816386 0.409901 0.030 Uiso 1 1 calc R U . . .
H16B H 0.153345 0.866490 0.396219 0.030 Uiso 1 1 calc R U . . .
C17 C 0.0285(3) 0.9392(2) 0.3458(2) 0.0260(9) Uani 1 1 d . . . . .
H17A H -0.049619 0.938910 0.356262 0.031 Uiso 1 1 calc R U . . .
H17B H 0.053350 0.995964 0.352820 0.031 Uiso 1 1 calc R U . . .
C18 C 0.0559(4) 0.9264(3) 0.2562(3) 0.0414(12) Uani 1 1 d . . . . .
H18A H 0.025780 0.973458 0.217733 0.062 Uiso 1 1 calc R U . . .
H18B H 0.026594 0.872448 0.247208 0.062 Uiso 1 1 calc R U . . .
H18C H 0.133166 0.925054 0.245519 0.062 Uiso 1 1 calc R U . . .
C19 C 0.0428(4) 0.3204(4) 1.0453(3) 0.0547(15) Uani 1 1 d . . . . .
H19A H 0.096006 0.279841 1.027970 0.082 Uiso 1 1 calc R U . . .
H19B H -0.012842 0.289537 1.082552 0.082 Uiso 1 1 calc R U . . .
H19C H 0.076557 0.360320 1.075114 0.082 Uiso 1 1 calc R U . . .
C20 C -0.0061(3) 0.3698(3) 0.9680(3) 0.0332(10) Uani 1 1 d . . . . .
H20A H -0.052205 0.416232 0.984606 0.040 Uiso 1 1 calc R U . . .
H20B H 0.050929 0.395744 0.927523 0.040 Uiso 1 1 calc R U . . .
C21 C -0.0705(3) 0.3117(2) 0.9268(2) 0.0238(8) Uani 1 1 d . . . . .
H21A H -0.123483 0.282378 0.969032 0.029 Uiso 1 1 calc R U . . .
H21B H -0.022875 0.267541 0.907266 0.029 Uiso 1 1 calc R U . . .
C22 C -0.1284(3) 0.3585(2) 0.8521(2) 0.0208(8) Uani 1 1 d . . . . .
H22A H -0.180103 0.319190 0.836217 0.025 Uiso 1 1 calc R U . . .
H22B H -0.168896 0.407115 0.870122 0.025 Uiso 1 1 calc R U . . .
C23 C -0.0579(3) 0.3910(2) 0.7764(2) 0.0190(8) Uani 1 1 d . . . . .
C24 C -0.0030(3) 0.4650(2) 0.7575(2) 0.0180(8) Uani 1 1 d . . . . .
H24 H -0.007308 0.507578 0.792580 0.022 Uiso 1 1 calc R U . . .
C25 C 0.0617(3) 0.4734(2) 0.6805(2) 0.0159(7) Uani 1 1 d . . . . .
C26 C 0.0481(3) 0.4039(2) 0.6397(2) 0.0187(8) Uani 1 1 d . . . . .
C27 C 0.0906(3) 0.3979(2) 0.5557(2) 0.0195(8) Uani 1 1 d . . . . .
C28 C 0.1431(3) 0.4762(2) 0.5142(2) 0.0177(8) Uani 1 1 d . . . . .
C29 C 0.1605(3) 0.5472(2) 0.5531(2) 0.0148(7) Uani 1 1 d . . . . .
C30 C 0.1233(3) 0.5471(2) 0.6399(2) 0.0162(7) Uani 1 1 d . . . . .
C31 C 0.2277(3) 0.6064(2) 0.4971(2) 0.0179(8) Uani 1 1 d . . . . .
H31 H 0.251613 0.657647 0.512071 0.021 Uiso 1 1 calc R U . . .
C32 C 0.2540(3) 0.5829(2) 0.4210(2) 0.0177(8) Uani 1 1 d . . . . .
C33 C 0.3166(3) 0.6292(2) 0.3461(2) 0.0191(8) Uani 1 1 d . . . . .
H33A H 0.280541 0.622903 0.295206 0.023 Uiso 1 1 calc R U . . .
H33B H 0.387233 0.601373 0.341987 0.023 Uiso 1 1 calc R U . . .
C34 C 0.3321(3) 0.7240(2) 0.3466(2) 0.0205(8) Uani 1 1 d . . . . .
H34A H 0.368915 0.731096 0.396862 0.025 Uiso 1 1 calc R U . . .
H34B H 0.261884 0.752684 0.349988 0.025 Uiso 1 1 calc R U . . .
C35 C 0.3966(3) 0.7661(2) 0.2680(2) 0.0244(9) Uani 1 1 d . . . . .
H35A H 0.467372 0.738159 0.265660 0.029 Uiso 1 1 calc R U . . .
H35B H 0.360782 0.757066 0.217867 0.029 Uiso 1 1 calc R U . . .
C36 C 0.4107(3) 0.8614(2) 0.2654(3) 0.0292(9) Uani 1 1 d . . . . .
H36A H 0.453137 0.884856 0.214163 0.044 Uiso 1 1 calc R U . . .
H36B H 0.447055 0.870875 0.314467 0.044 Uiso 1 1 calc R U . . .
H36C H 0.341079 0.889844 0.265784 0.044 Uiso 1 1 calc R U . . .
C37 C 0.3230(4) -0.1570(3) 1.0240(3) 0.0391(11) Uani 1 1 d . . . . .
H37A H 0.311505 -0.162429 0.965895 0.059 Uiso 1 1 calc R U . . .
H37B H 0.289898 -0.204794 1.062039 0.059 Uiso 1 1 calc R U . . .
H37C H 0.399329 -0.157485 1.031303 0.059 Uiso 1 1 calc R U . . .
C38 C 0.2742(4) -0.0740(3) 1.0435(3) 0.0348(10) Uani 1 1 d . . . . .
H38A H 0.307394 -0.026295 1.004147 0.042 Uiso 1 1 calc R U . . .
H38B H 0.290552 -0.067324 1.100928 0.042 Uiso 1 1 calc R U . . .
C39 C 0.1541(3) -0.0681(2) 1.0375(2) 0.0251(9) Uani 1 1 d . . . . .
H39A H 0.121414 -0.117814 1.074340 0.030 Uiso 1 1 calc R U . . .
H39B H 0.127300 -0.016243 1.059064 0.030 Uiso 1 1 calc R U . . .
C40 C 0.1179(3) -0.0651(2) 0.9491(2) 0.0225(8) Uani 1 1 d . . . . .
H40A H 0.140994 -0.118321 0.928560 0.027 Uiso 1 1 calc R U . . .
H40B H 0.039452 -0.062567 0.951483 0.027 Uiso 1 1 calc R U . . .
C41 C 0.1605(3) 0.0096(2) 0.8876(2) 0.0177(8) Uani 1 1 d . . . . .
C42 C 0.2164(3) 0.0087(2) 0.8128(2) 0.0176(8) Uani 1 1 d . . . . .
H42 H 0.232467 -0.042014 0.790386 0.021 Uiso 1 1 calc R U . . .
C43 C 0.2488(3) 0.0917(2) 0.7709(2) 0.0183(8) Uani 1 1 d . . . . .
C44 C 0.2113(3) 0.1535(2) 0.8171(2) 0.0160(7) Uani 1 1 d . . . . .
C45 C 0.2238(3) 0.2460(2) 0.7913(2) 0.0172(7) Uani 1 1 d . . . . .
C46 C 0.2816(3) 0.2658(2) 0.7107(2) 0.0151(7) Uani 1 1 d . . . . .
C47 C 0.3170(3) 0.2069(2) 0.6600(2) 0.0148(7) Uani 1 1 d . . . . .
C48 C 0.3004(3) 0.1155(2) 0.6877(2) 0.0165(7) Uani 1 1 d . . . . .
C49 C 0.3812(3) 0.2456(2) 0.5885(2) 0.0171(7) Uani 1 1 d . . . . .
H49 H 0.413979 0.214597 0.548050 0.020 Uiso 1 1 calc R U . . .
C50 C 0.3909(3) 0.3317(2) 0.5838(2) 0.0158(7) Uani 1 1 d . . . . .
C51 C 0.4491(3) 0.3931(2) 0.5173(2) 0.0184(8) Uani 1 1 d . . . . .
H51A H 0.514795 0.410219 0.539568 0.022 Uiso 1 1 calc R U . . .
H51B H 0.404521 0.444924 0.503852 0.022 Uiso 1 1 calc R U . . .
C52 C 0.4783(3) 0.3573(2) 0.4368(2) 0.0184(8) Uani 1 1 d . . . . .
H52A H 0.528701 0.309010 0.449031 0.022 Uiso 1 1 calc R U . . .
H52B H 0.413647 0.335091 0.417382 0.022 Uiso 1 1 calc R U . . .
C53 C 0.5280(3) 0.4229(2) 0.3668(2) 0.0227(8) Uani 1 1 d . . . . .
H53A H 0.480884 0.473800 0.358430 0.027 Uiso 1 1 calc R U . . .
H53B H 0.596484 0.440788 0.383872 0.027 Uiso 1 1 calc R U . . .
C54 C 0.5467(3) 0.3895(2) 0.2843(3) 0.0274(9) Uani 1 1 d . . . . .
H54A H 0.575924 0.434874 0.241012 0.041 Uiso 1 1 calc R U . . .
H54B H 0.479442 0.370666 0.267479 0.041 Uiso 1 1 calc R U . . .
H54C H 0.596978 0.341359 0.291132 0.041 Uiso 1 1 calc R U . . .
C55 C 0.6381(4) -0.1891(3) 0.9943(3) 0.0447(12) Uani 1 1 d . . . . .
H55A H 0.575831 -0.223317 0.990104 0.067 Uiso 1 1 calc R U . . .
H55B H 0.615018 -0.134829 1.011190 0.067 Uiso 1 1 calc R U . . .
H55C H 0.683204 -0.220131 1.036113 0.067 Uiso 1 1 calc R U . . .
C56 C 0.6992(4) -0.1726(3) 0.9110(3) 0.0424(12) Uani 1 1 d . . . . .
H56A H 0.722231 -0.227632 0.894237 0.051 Uiso 1 1 calc R U . . .
H56B H 0.763593 -0.140181 0.916201 0.051 Uiso 1 1 calc R U . . .
C57 C 0.6339(4) -0.1223(3) 0.8425(3) 0.0388(11) Uani 1 1 d . . . . .
H57A H 0.680060 -0.108577 0.790252 0.047 Uiso 1 1 calc R U . . .
H57B H 0.609742 -0.067844 0.860046 0.047 Uiso 1 1 calc R U . . .
C58 C 0.5364(3) -0.1708(2) 0.8239(2) 0.0220(8) Uani 1 1 d . . . . .
H58A H 0.558988 -0.228166 0.813040 0.026 Uiso 1 1 calc R U . . .
H58B H 0.485360 -0.177921 0.873765 0.026 Uiso 1 1 calc R U . . .
C59 C 0.4825(3) -0.1247(2) 0.7498(2) 0.0186(8) Uani 1 1 d . . . . .
C60 C 0.4293(3) -0.0481(2) 0.7430(2) 0.0163(7) Uani 1 1 d . . . . .
H60 H 0.421670 -0.015124 0.787005 0.020 Uiso 1 1 calc R U . . .
C61 C 0.3868(3) -0.0226(2) 0.6641(2) 0.0149(7) Uani 1 1 d . . . . .
C62 C 0.4147(3) -0.0802(2) 0.6103(2) 0.0180(8) Uani 1 1 d . . . . .
C63 C 0.3913(3) -0.0707(2) 0.5231(2) 0.0189(8) Uani 1 1 d . . . . .
C64 C 0.3364(3) 0.0092(2) 0.4954(2) 0.0171(7) Uani 1 1 d . . . . .
C65 C 0.3090(3) 0.0704(2) 0.5465(2) 0.0164(7) Uani 1 1 d . . . . .
C66 C 0.3317(3) 0.05649(19) 0.6341(2) 0.0155(7) Uani 1 1 d . . . . .
C67 C 0.2440(3) 0.1360(2) 0.5034(2) 0.0177(8) Uani 1 1 d . . . . .
H67 H 0.214633 0.182019 0.528561 0.021 Uiso 1 1 calc R U . . .
C68 C 0.2281(3) 0.1264(2) 0.4235(2) 0.0208(8) Uani 1 1 d . . . . .
C69 C 0.1687(3) 0.1857(2) 0.3610(3) 0.0251(9) Uani 1 1 d . . . . .
H69A H 0.103921 0.206297 0.389868 0.030 Uiso 1 1 calc R U . . .
H69B H 0.146202 0.153623 0.317931 0.030 Uiso 1 1 calc R U . . .
C70 C 0.2322(3) 0.2619(2) 0.3177(2) 0.0230(8) Uani 1 1 d . . . . .
H70A H 0.258117 0.292203 0.360950 0.028 Uiso 1 1 calc R U . . .
H70B H 0.294917 0.241444 0.286222 0.028 Uiso 1 1 calc R U . . .
C71 C 0.1704(3) 0.3240(2) 0.2583(3) 0.0258(9) Uani 1 1 d . . . . .
H71A H 0.112458 0.349617 0.290684 0.031 Uiso 1 1 calc R U . . .
H71B H 0.137784 0.292648 0.218798 0.031 Uiso 1 1 calc R U . . .
C72 C 0.2385(3) 0.3951(2) 0.2081(3) 0.0300(9) Uani 1 1 d . . . . .
H72A H 0.193755 0.434570 0.172374 0.045 Uiso 1 1 calc R U . . .
H72B H 0.293399 0.370504 0.173110 0.045 Uiso 1 1 calc R U . . .
H72C H 0.272052 0.425910 0.246788 0.045 Uiso 1 1 calc R U . . .

loop_
_atom_site_aniso_label
_atom_site_aniso_U_11
_atom_site_aniso_U_22
_atom_site_aniso_U_33
_atom_site_aniso_U_23
_atom_site_aniso_U_13
_atom_site_aniso_U_12
S1 0.0205(5) 0.0162(4) 0.0219(5) -0.0052(4) -0.0055(4) 0.0004(3)
S2 0.0199(5) 0.0104(4) 0.0296(5) -0.0035(4) -0.0054(4) -0.0004(3)
S3 0.0186(5) 0.0131(4) 0.0281(5) -0.0030(4) -0.0035(4) -0.0037(3)
S4 0.0202(5) 0.0157(4) 0.0225(5) -0.0060(4) -0.0037(4) 0.0009(3)
S5 0.0207(5) 0.0143(4) 0.0226(5) -0.0041(4) 0.0016(4) -0.0008(3)
S6 0.0193(5) 0.0098(4) 0.0247(5) -0.0040(4) -0.0007(4) 0.0001(3)
S7 0.0195(5) 0.0121(4) 0.0245(5) -0.0043(4) -0.0042(4) 0.0031(3)
S8 0.0195(5) 0.0180(4) 0.0218(5) -0.0026(4) -0.0042(4) -0.0013(3)
O1 0.0333(16) 0.0144(12) 0.0329(16) -0.0086(12) -0.0097(13) -0.0004(11)
O2 0.0272(15) 0.0173(12) 0.0322(16) -0.0113(12) -0.0063(12) -0.0033(11)
O3 0.0258(15) 0.0147(12) 0.0265(15) -0.0069(11) -0.0014(12) 0.0018(10)
O4 0.0293(15) 0.0198(12) 0.0255(15) -0.0095(11) -0.0038(12) 0.0074(11)
C1 0.024(2) 0.040(2) 0.045(3) -0.022(2) 0.001(2) 0.0036(18)
C2 0.021(2) 0.0168(17) 0.025(2) 0.0001(15) -0.0044(16) 0.0023(14)
C3 0.020(2) 0.0196(17) 0.028(2) -0.0036(16) -0.0091(16) 0.0003(15)
C4 0.021(2) 0.0195(17) 0.024(2) -0.0049(15) -0.0053(16) -0.0021(15)
C5 0.0132(18) 0.0120(15) 0.023(2) -0.0035(14) -0.0007(15) -0.0006(13)
C6 0.0138(18) 0.0136(16) 0.0196(19) -0.0023(14) -0.0019(14) 0.0000(13)
C7 0.0131(17) 0.0138(15) 0.0201(19) -0.0047(14) -0.0016(14) 0.0007(13)
C8 0.0155(18) 0.0166(16) 0.0198(19) -0.0062(15) -0.0034(15) 0.0007(14)
C9 0.0142(18) 0.0152(16) 0.029(2) -0.0054(16) -0.0003(15) 0.0005(14)
C10 0.0155(19) 0.0116(15) 0.026(2) -0.0026(15) 0.0006(15) -0.0003(13)
C11 0.0108(17) 0.0133(16) 0.022(2) -0.0039(14) 0.0020(14) -0.0002(13)
C12 0.0137(18) 0.0130(16) 0.022(2) -0.0021(14) 0.0026(15) 0.0005(13)
C13 0.0112(17) 0.0154(16) 0.023(2) -0.0055(15) -0.0032(14) -0.0004(13)
C14 0.0140(18) 0.0134(16) 0.026(2) -0.0040(15) -0.0013(15) 0.0006(13)
C15 0.0131(18) 0.0142(16) 0.029(2) -0.0010(15) -0.0026(15) 0.0010(13)
C16 0.027(2) 0.0171(17) 0.032(2) -0.0052(17) -0.0050(18) 0.0056(15)
C17 0.029(2) 0.0190(18) 0.030(2) -0.0036(17) -0.0085(18) 0.0026(16)
C18 0.050(3) 0.039(2) 0.035(3) -0.003(2) -0.016(2) 0.011(2)
C19 0.036(3) 0.089(4) 0.035(3) 0.006(3) -0.003(2) -0.020(3)
C20 0.023(2) 0.049(3) 0.028(2) -0.007(2) -0.0006(18) -0.0109(19)
C21 0.022(2) 0.0219(18) 0.026(2) -0.0001(16) 0.0007(17) 0.0014(15)
C22 0.0121(18) 0.0154(16) 0.034(2) -0.0010(16) -0.0024(16) -0.0035(14)
C23 0.0153(19) 0.0203(17) 0.021(2) -0.0011(15) -0.0048(15) 0.0025(14)
C24 0.0168(19) 0.0145(16) 0.024(2) -0.0040(15) -0.0050(15) 0.0013(14)
C25 0.0098(17) 0.0139(15) 0.024(2) -0.0011(14) -0.0048(14) 0.0018(13)
C26 0.0143(18) 0.0121(16) 0.030(2) -0.0019(15) -0.0047(16) -0.0007(13)
C27 0.0182(19) 0.0157(17) 0.026(2) -0.0036(15) -0.0103(16) 0.0037(14)
C28 0.0152(18) 0.0140(16) 0.025(2) -0.0044(15) -0.0068(15) 0.0030(13)
C29 0.0094(17) 0.0111(15) 0.025(2) -0.0037(14) -0.0101(14) 0.0019(12)
C30 0.0108(17) 0.0136(16) 0.025(2) -0.0040(15) -0.0038(15) 0.0038(13)
C31 0.0154(18) 0.0151(16) 0.024(2) -0.0021(15) -0.0077(15) 0.0020(14)
C32 0.0138(18) 0.0127(15) 0.027(2) -0.0022(15) -0.0072(15) 0.0007(13)
C33 0.0184(19) 0.0162(17) 0.023(2) -0.0045(15) -0.0006(16) 0.0012(14)
C34 0.023(2) 0.0139(16) 0.025(2) -0.0047(15) -0.0008(16) 0.0008(14)
C35 0.028(2) 0.0220(19) 0.023(2) -0.0032(16) -0.0019(17) -0.0018(16)
C36 0.033(2) 0.0214(19) 0.032(2) -0.0014(17) -0.0013(19) -0.0078(17)
C37 0.025(2) 0.046(3) 0.047(3) -0.006(2) -0.006(2) 0.007(2)
C38 0.036(3) 0.031(2) 0.037(3) 0.0002(19) -0.011(2) -0.0074(19)
C39 0.029(2) 0.0173(17) 0.027(2) 0.0007(16) 0.0010(17) 0.0017(16)
C40 0.020(2) 0.0163(17) 0.029(2) -0.0006(16) 0.0047(16) -0.0020(14)
C41 0.0142(18) 0.0147(16) 0.026(2) -0.0077(15) -0.0043(15) 0.0000(13)
C42 0.0169(19) 0.0117(15) 0.024(2) -0.0028(15) -0.0038(15) -0.0018(13)
C43 0.0119(18) 0.0185(17) 0.026(2) -0.0061(15) -0.0046(15) 0.0017(14)
C44 0.0104(17) 0.0156(16) 0.022(2) -0.0045(15) 0.0001(14) 0.0001(13)
C45 0.0176(19) 0.0129(15) 0.022(2) -0.0046(14) -0.0043(15) -0.0007(14)
C46 0.0122(17) 0.0098(15) 0.024(2) -0.0008(14) -0.0079(14) 0.0015(13)
C47 0.0117(17) 0.0116(15) 0.022(2) -0.0047(14) -0.0059(14) 0.0028(13)
C48 0.0136(18) 0.0120(15) 0.023(2) -0.0010(14) -0.0025(15) 0.0004(13)
C49 0.0149(18) 0.0148(16) 0.022(2) -0.0037(14) -0.0018(15) 0.0031(13)
C50 0.0098(17) 0.0140(16) 0.023(2) -0.0014(14) -0.0042(14) -0.0014(13)
C51 0.0184(19) 0.0154(16) 0.022(2) -0.0027(15) -0.0012(15) -0.0019(14)
C52 0.0188(19) 0.0138(16) 0.022(2) -0.0027(15) 0.0022(15) -0.0017(14)
C53 0.021(2) 0.0137(17) 0.032(2) 0.0002(16) 0.0008(17) -0.0012(14)
C54 0.030(2) 0.0190(18) 0.031(2) -0.0013(17) 0.0084(18) -0.0007(16)
C55 0.046(3) 0.037(2) 0.052(3) -0.007(2) -0.013(2) -0.011(2)
C56 0.040(3) 0.046(3) 0.045(3) -0.012(2) -0.013(2) -0.002(2)
C57 0.039(3) 0.039(2) 0.039(3) -0.002(2) -0.012(2) -0.006(2)
C58 0.021(2) 0.0186(17) 0.026(2) -0.0029(16) -0.0064(16) 0.0034(15)
C59 0.0141(18) 0.0181(17) 0.023(2) -0.0012(15) -0.0030(15) -0.0015(14)
C60 0.0134(18) 0.0129(15) 0.024(2) -0.0051(14) -0.0025(15) -0.0019(13)
C61 0.0100(17) 0.0135(15) 0.0214(19) -0.0040(14) 0.0003(14) -0.0023(13)
C62 0.0151(18) 0.0124(16) 0.026(2) -0.0016(15) -0.0017(15) -0.0003(13)
C63 0.0124(18) 0.0199(17) 0.025(2) -0.0030(15) -0.0023(15) -0.0023(14)
C64 0.0132(18) 0.0172(16) 0.021(2) -0.0021(15) -0.0010(14) -0.0032(13)
C65 0.0111(17) 0.0128(15) 0.024(2) -0.0006(14) 0.0038(15) -0.0017(13)
C66 0.0134(18) 0.0094(15) 0.024(2) -0.0032(14) -0.0004(15) -0.0023(13)
C67 0.0115(17) 0.0144(16) 0.026(2) -0.0006(15) -0.0011(15) 0.0006(13)
C68 0.0151(19) 0.0153(16) 0.030(2) 0.0023(15) -0.0011(16) -0.0026(14)
C69 0.018(2) 0.0244(19) 0.032(2) 0.0023(17) -0.0069(17) -0.0038(15)
C70 0.022(2) 0.0187(17) 0.028(2) -0.0024(16) -0.0050(17) 0.0026(15)
C71 0.026(2) 0.0224(19) 0.029(2) -0.0027(17) -0.0051(18) 0.0042(16)
C72 0.035(2) 0.0240(19) 0.029(2) 0.0006(17) -0.0032(19) 0.0078(17)

loop_
_atom_type_symbol
_atom_type_description
_atom_type_scat_dispersion_real
_atom_type_scat_dispersion_imag
_atom_type_scat_source
C C 0.0033 0.0016 'International Tables Vol C Tables 4.2.6.8 and 6.1.1.4'
H H 0.0000 0.0000 'International Tables Vol C Tables 4.2.6.8 and 6.1.1.4'
O O 0.0106 0.0060 'International Tables Vol C Tables 4.2.6.8 and 6.1.1.4'
S S 0.1246 0.1234 'International Tables Vol C Tables 4.2.6.8 and 6.1.1.4'

loop_
_exptl_crystal_face_index_h
_exptl_crystal_face_index_k
_exptl_crystal_face_index_l
_exptl_crystal_face_perp_dist
0 -1 0 0.1156
-1 1 -1 0.0744
1 0 0 0.0754
-1 0 0 0.0820
0 0 1 0.0241
0 0 -1 0.0093
1 1 0 0.1409
-1 1 1 0.0828
1 0 -1 0.0451
0 -1 1 0.0715
1 0 1 0.0530
1 0 2 0.0358
-1 1 2 0.0618
-1 0 2 0.0567

loop_
_geom_angle_atom_site_label_1
_geom_angle_atom_site_label_2
_geom_angle_atom_site_label_3
_geom_angle
_geom_angle_site_symmetry_1
_geom_angle_site_symmetry_3
_geom_angle_publ_flag
C8 S1 C5 91.27(16) . . ?
C10 S2 C14 92.05(17) . . ?
C26 S3 C23 92.15(17) . . ?
C28 S4 C32 91.63(17) . . ?
C44 S5 C41 91.03(17) . . ?
C46 S6 C50 91.84(16) . . ?
C62 S7 C59 91.71(17) . . ?
C64 S8 C68 91.65(18) . . ?
C3 C2 C1 112.4(3) . . ?
C2 C3 C4 114.3(3) . . ?
C5 C4 C3 113.3(3) . . ?
C4 C5 S1 120.2(3) . . ?
C6 C5 S1 111.4(3) . . ?
C6 C5 C4 128.4(3) . . ?
C5 C6 C7 114.0(3) . . ?
C6 C7 C12 128.3(3) . . ?
C8 C7 C6 110.1(3) . . ?
C8 C7 C12 120.6(3) . . ?
C7 C8 S1 113.2(3) . . ?
C7 C8 C9 125.1(3) . . ?
C9 C8 S1 121.5(3) . . ?
O1 C9 C8 123.7(3) . . ?
O1 C9 C10 124.1(3) . . ?
C10 C9 C8 112.2(3) . . ?
C9 C10 S2 122.0(3) . . ?
C11 C10 S2 111.9(3) . . ?
C11 C10 C9 125.8(3) . . ?
C10 C11 C12 119.9(3) . . ?
C10 C11 C13 110.7(3) . . ?
C13 C11 C12 128.8(3) . . ?
C7 C12 C11 116.3(3) . . ?
C30 C12 C7 121.0(3) . . ?
C30 C12 C11 122.8(3) . . ?
C14 C13 C11 114.2(3) . . ?
C13 C14 S2 111.1(3) . . ?
C13 C14 C15 130.0(3) . . ?
C15 C14 S2 118.8(2) . . ?
C14 C15 C16 115.4(3) . . ?
C15 C16 C17 112.1(3) . . ?
C18 C17 C16 113.9(3) . . ?
C21 C20 C19 110.8(4) . . ?
C20 C21 C22 113.5(3) . . ?
C23 C22 C21 114.7(3) . . ?
C22 C23 S3 119.7(3) . . ?
C24 C23 S3 110.6(3) . . ?
C24 C23 C22 129.7(3) . . ?
C23 C24 C25 114.4(3) . . ?
C24 C25 C30 127.7(3) . . ?
C26 C25 C24 110.5(3) . . ?
C26 C25 C30 121.2(3) . . ?
C25 C26 S3 112.2(3) . . ?
C25 C26 C27 124.5(3) . . ?
C27 C26 S3 123.2(2) . . ?
O2 C27 C26 124.5(3) . . ?
O2 C27 C28 122.9(3) . . ?
C26 C27 C28 112.6(3) . . ?
C27 C28 S4 121.5(3) . . ?
C29 C28 S4 113.4(3) . . ?
C29 C28 C27 124.8(3) . . ?
C28 C29 C30 120.2(3) . . ?
C28 C29 C31 109.0(3) . . ?
C31 C29 C30 130.4(3) . . ?
C12 C30 C25 120.6(3) . . ?
C12 C30 C29 123.0(3) . . ?
C29 C30 C25 116.3(3) . . ?
C32 C31 C29 114.5(3) . . ?
C31 C32 S4 111.3(3) . . ?
C31 C32 C33 129.9(3) . . ?
C33 C32 S4 118.8(3) . . ?
C32 C33 C34 115.3(3) . . ?
C33 C34 C35 111.8(3) . . ?
C36 C35 C34 113.0(3) . . ?
C37 C38 C39 113.8(3) . . ?
C40 C39 C38 114.6(3) . . ?
C41 C40 C39 113.5(3) . . ?
C40 C41 S5 120.2(3) . . ?
C42 C41 S5 111.7(3) . . ?
C42 C41 C40 128.0(3) . . ?
C41 C42 C43 113.7(3) . . ?
C42 C43 C48 128.7(3) . . ?
C44 C43 C42 110.2(3) . . ?
C44 C43 C48 120.6(3) . . ?
C43 C44 S5 113.3(3) . . ?
C43 C44 C45 125.4(3) . . ?
C45 C44 S5 121.3(3) . . ?
O3 C45 C44 123.1(3) . . ?
O3 C45 C46 125.2(3) . . ?
C46 C45 C44 111.6(3) . . ?
C45 C46 S6 122.7(2) . . ?
C47 C46 S6 111.7(3) . . ?
C47 C46 C45 125.5(3) . . ?
C46 C47 C48 120.8(3) . . ?
C46 C47 C49 111.7(3) . . ?
C49 C47 C48 126.9(3) . . ?
C43 C48 C47 115.9(3) . . ?
C66 C48 C43 123.7(3) . . ?
C66 C48 C47 120.5(3) . . ?
C50 C49 C47 113.6(3) . . ?
C49 C50 S6 111.1(3) . . ?
C49 C50 C51 128.4(3) . . ?
C51 C50 S6 120.4(2) . . ?
C50 C51 C52 113.7(3) . . ?
C53 C52 C51 113.2(3) . . ?
C54 C53 C52 112.9(3) . . ?
C55 C56 C57 112.4(4) . . ?
C56 C57 C58 113.4(4) . . ?
C59 C58 C57 111.8(3) . . ?
C58 C59 S7 120.9(3) . . ?
C60 C59 S7 111.2(3) . . ?
C60 C59 C58 127.9(3) . . ?
C59 C60 C61 113.6(3) . . ?
C60 C61 C66 128.1(3) . . ?
C62 C61 C60 111.0(3) . . ?
C62 C61 C66 120.6(3) . . ?
C61 C62 S7 112.4(3) . . ?
C61 C62 C63 125.6(3) . . ?
C63 C62 S7 122.0(3) . . ?
O4 C63 C62 124.2(3) . . ?
O4 C63 C64 123.6(3) . . ?
C62 C63 C64 112.2(3) . . ?
C63 C64 S8 122.8(3) . . ?
C65 C64 S8 112.6(3) . . ?
C65 C64 C63 124.4(3) . . ?
C64 C65 C66 121.1(3) . . ?
C64 C65 C67 110.2(3) . . ?
C67 C65 C66 127.9(3) . . ?
C48 C66 C61 121.9(3) . . ?
C48 C66 C65 122.0(3) . . ?
C65 C66 C61 116.1(3) . . ?
C68 C67 C65 114.0(3) . . ?
C67 C68 S8 111.5(3) . . ?
C67 C68 C69 127.1(3) . . ?
C69 C68 S8 121.3(3) . . ?
C68 C69 C70 113.9(3) . . ?
C71 C70 C69 113.8(3) . . ?
C70 C71 C72 113.1(3) . . ?

loop_
_geom_bond_atom_site_label_1
_geom_bond_atom_site_label_2
_geom_bond_distance
_geom_bond_site_symmetry_2
_geom_bond_publ_flag
S1 C5 1.739(3) . ?
S1 C8 1.709(4) . ?
S2 C10 1.715(3) . ?
S2 C14 1.730(4) . ?
S3 C23 1.740(4) . ?
S3 C26 1.714(4) . ?
S4 C28 1.710(4) . ?
S4 C32 1.737(3) . ?
S5 C41 1.736(3) . ?
S5 C44 1.719(4) . ?
S6 C46 1.726(3) . ?
S6 C50 1.740(4) . ?
S7 C59 1.722(4) . ?
S7 C62 1.710(3) . ?
S8 C64 1.711(4) . ?
S8 C68 1.733(4) . ?
O1 C9 1.238(4) . ?
O2 C27 1.238(4) . ?
O3 C45 1.235(4) . ?
O4 C63 1.247(4) . ?
C1 C2 1.522(5) . ?
C2 C3 1.520(5) . ?
C3 C4 1.528(5) . ?
C4 C5 1.498(5) . ?
C5 C6 1.360(5) . ?
C6 C7 1.430(5) . ?
C7 C8 1.395(5) . ?
C7 C12 1.458(5) . ?
C8 C9 1.453(5) . ?
C9 C10 1.438(5) . ?
C10 C11 1.406(5) . ?
C11 C12 1.459(5) . ?
C11 C13 1.420(5) . ?
C12 C30 1.415(5) . ?
C13 C14 1.368(5) . ?
C14 C15 1.494(5) . ?
C15 C16 1.505(5) . ?
C16 C17 1.521(5) . ?
C17 C18 1.513(6) . ?
C19 C20 1.527(6) . ?
C20 C21 1.511(5) . ?
C21 C22 1.536(5) . ?
C22 C23 1.492(5) . ?
C23 C24 1.362(5) . ?
C24 C25 1.432(5) . ?
C25 C26 1.399(5) . ?
C25 C30 1.461(5) . ?
C26 C27 1.444(5) . ?
C27 C28 1.465(5) . ?
C28 C29 1.410(4) . ?
C29 C30 1.450(5) . ?
C29 C31 1.443(5) . ?
C31 C32 1.363(5) . ?
C32 C33 1.497(5) . ?
C33 C34 1.528(4) . ?
C34 C35 1.529(5) . ?
C35 C36 1.525(5) . ?
C37 C38 1.514(6) . ?
C38 C39 1.528(6) . ?
C39 C40 1.527(5) . ?
C40 C41 1.504(5) . ?
C41 C42 1.361(5) . ?
C42 C43 1.438(5) . ?
C43 C44 1.384(5) . ?
C43 C48 1.453(5) . ?
C44 C45 1.472(5) . ?
C45 C46 1.442(5) . ?
C46 C47 1.390(5) . ?
C47 C48 1.465(4) . ?
C47 C49 1.428(5) . ?
C48 C66 1.411(5) . ?
C49 C50 1.368(4) . ?
C50 C51 1.496(5) . ?
C51 C52 1.525(5) . ?
C52 C53 1.522(5) . ?
C53 C54 1.518(5) . ?
C55 C56 1.494(7) . ?
C56 C57 1.537(6) . ?
C57 C58 1.543(5) . ?
C58 C59 1.499(5) . ?
C59 C60 1.371(5) . ?
C60 C61 1.416(5) . ?
C61 C62 1.387(5) . ?
C61 C66 1.452(5) . ?
C62 C63 1.448(5) . ?
C63 C64 1.454(5) . ?
C64 C65 1.400(5) . ?
C65 C66 1.449(5) . ?
C65 C67 1.433(5) . ?
C67 C68 1.358(5) . ?
C68 C69 1.496(5) . ?
C69 C70 1.516(5) . ?
C70 C71 1.507(5) . ?
C71 C72 1.526(5) . ?

loop_
_exptl_oxdiff_crystal_face_indexfrac_h
_exptl_oxdiff_crystal_face_indexfrac_k
_exptl_oxdiff_crystal_face_indexfrac_l
_exptl_oxdiff_crystal_face_x
_exptl_oxdiff_crystal_face_y
_exptl_oxdiff_crystal_face_z
0.0010 -0.9997 0.0018 0.0223 -0.0104 -0.0379
-1.0021 0.9988 -0.9984 -0.0712 0.0492 0.0081
0.9995 -0.0001 -0.0027 0.0493 0.0055 0.0265
-0.9995 0.0001 0.0027 -0.0493 -0.0055 -0.0265
0.0016 0.0010 0.9992 -0.0003 -0.0443 0.0034
-0.0016 -0.0010 -0.9992 0.0003 0.0443 -0.0034
0.9985 0.9997 -0.0045 0.0270 0.0159 0.0644
-0.9988 1.0008 1.0001 -0.0719 -0.0394 0.0148
0.9978 -0.0011 -1.0020 0.0496 0.0498 0.0231
0.0026 -0.9987 1.0011 0.0219 -0.0547 -0.0346
1.0011 0.0009 0.9965 0.0490 -0.0388 0.0298
1.0027 0.0019 1.9958 0.0486 -0.0831 0.0332
-0.9972 1.0018 1.9994 -0.0722 -0.0837 0.0181
-0.9962 0.0021 2.0012 -0.0499 -0.0941 -0.0198
